data_2022151
loop_
_publ_author_name
'Becerra, Diana'
'Castillo, Juan'
'Insuasty, Braulio'
'Cobo, Justo'
'Glidewell, Christopher'

_publ_section_title
;
 Synthesis of <i>N</i>-substituted
 3-(2-aryl-2-oxoethyl)-3-hydroxyindolin-2-ones and their conversion to
 <i>N</i>-substituted (<i>E</i>)-3-(2-aryl-2-oxoethylidene)indolin-2-ones:
 synthetic sequence, spectroscopic characterization and structures of four
 3-hydroxy compounds and five oxoethylidene products
;
_journal_coeditor_code SK3748
_journal_issue 5
_journal_name_full 'Acta Crystallographica Section C'
_journal_page_first 433
_journal_page_last 445
_journal_paper_doi 10.1107/S2053229620004143
_journal_volume 76
_journal_year 2020
_chemical_formula_iupac 'C22 H18 N2 O3'
_chemical_formula_moiety 'C22 H18 N2 O3'
_chemical_formula_sum 'C22 H18 N2 O3'
_chemical_formula_weight 358.38
_chemical_name_systematic
;
1-Benzyl-3-hydroxy-3-[2-oxo-2-(pyridin-4-yl)ethyl]indolin-2-one
;
_space_group_crystal_system triclinic
_space_group_IT_number 2
_space_group_name_Hall '-P 1'
_space_group_name_H-M_alt 'P -1'
_atom_sites_solution_hydrogens mixed
_atom_sites_solution_primary difmap
_audit_creation_method SHELXL-2014
_cell_angle_alpha 87.554(3)
_cell_angle_beta 75.996(2)
_cell_angle_gamma 69.428(2)
_cell_formula_units_Z 2
_cell_length_a 7.8838(5)
_cell_length_b 10.1766(8)
_cell_length_c 11.8719(9)
_cell_measurement_reflns_used 4333
_cell_measurement_temperature 100(2)
_cell_measurement_theta_max 28.437
_cell_measurement_theta_min 2.140
_cell_volume 864.30(11)
_computing_cell_refinement
;
SAINT (Bruker, 2017)
;
_computing_data_collection
;
APEX3 (Bruker, 2018)
;
_computing_data_reduction
;
SAINT (Bruker, 2017)
;
_computing_molecular_graphics
;
PLATON (Spek, 2020)
;
_computing_publication_material
;
SHELXL2014 (Sheldrick, 2015b) and PLATON (Spek, 2020)
;
_computing_structure_refinement
;
SHELXL2014 (Sheldrick, 2015b)
;
_computing_structure_solution
;
SHELXT2014 (Sheldrick, 2015a)
;
_diffrn_ambient_temperature 100(2)
_diffrn_measured_fraction_theta_full 0.999
_diffrn_measured_fraction_theta_max 0.995
_diffrn_measurement_device_type 'Bruker D8 Venture'
_diffrn_measurement_method '\f and \w scans'
_diffrn_radiation_monochromator 'multilayer mirror'
_diffrn_radiation_type MoK\a
_diffrn_radiation_wavelength 0.71073
_diffrn_reflns_av_R_equivalents 0.0449
_diffrn_reflns_av_unetI/netI 0.0190
_diffrn_reflns_limit_h_max 9
_diffrn_reflns_limit_h_min -10
_diffrn_reflns_limit_k_max 13
_diffrn_reflns_limit_k_min -13
_diffrn_reflns_limit_l_max 15
_diffrn_reflns_limit_l_min -15
_diffrn_reflns_number 55488
_diffrn_reflns_theta_full 27.510
_diffrn_reflns_theta_max 28.437
_diffrn_reflns_theta_min 2.140
_diffrn_source 'INCOATEC high brilliance microfocus sealed tube'
_diffrn_standards_decay_% 0
_diffrn_standards_interval_count 0
_diffrn_standards_interval_time 0
_diffrn_standards_number 0
_exptl_absorpt_coefficient_mu 0.093
_exptl_absorpt_correction_T_max 0.994
_exptl_absorpt_correction_T_min 0.949
_exptl_absorpt_correction_type multi-scan
_exptl_absorpt_process_details
;
(SADABS; Bruker, 2016)
;
_exptl_crystal_colour yellow
_exptl_crystal_density_diffrn 1.377
_exptl_crystal_description plate
_exptl_crystal_F_000 376
_exptl_crystal_size_max 0.250
_exptl_crystal_size_mid 0.160
_exptl_crystal_size_min 0.060
_refine_diff_density_max 0.410
_refine_diff_density_min -0.224
_refine_ls_extinction_method none
_refine_ls_goodness_of_fit_ref 1.074
_refine_ls_hydrogen_treatment mixed
_refine_ls_matrix_type full
_refine_ls_number_parameters 247
_refine_ls_number_reflns 4333
_refine_ls_number_restraints 0
_refine_ls_restrained_S_all 1.074
_refine_ls_R_factor_all 0.0466
_refine_ls_R_factor_gt 0.0383
_refine_ls_shift/su_max 0.000
_refine_ls_shift/su_mean 0.000
_refine_ls_structure_factor_coef Fsqd
_refine_ls_weighting_details 'w=1/[\s^2^(Fo^2^)+(0.0383P)^2^+0.4879P] where P=(Fo^2^+2Fc^2^)/3'
_refine_ls_weighting_scheme calc
_refine_ls_wR_factor_gt 0.0921
_refine_ls_wR_factor_ref 0.1012
_reflns_number_gt 3760
_reflns_number_total 4333
_reflns_threshold_expression 'I > 2\s(I)'
_cod_data_source_file sk3748sup1.cif
_cod_data_source_block Ie
_cod_database_code 2022151
_shelx_space_group_comment
;
The symmetry employed for this shelxl refinement is uniquely defined
by the following loop, which should always be used as a source of
symmetry information in preference to the above space-group names.
They are only intended as comments.
;
_shelx_estimated_absorpt_t_min 0.977
_shelx_estimated_absorpt_t_max 0.994
_shelxl_version_number 2.014

loop_
_space_group_symop_operation_xyz
'x, y, z'
'-x, -y, -z'

loop_
_atom_site_type_symbol
_atom_site_label
_atom_site_fract_x
_atom_site_fract_y
_atom_site_fract_z
_atom_site_U_iso_or_equiv
_atom_site_adp_type
_atom_site_calc_flag
_atom_site_occupancy
_atom_site_disorder_assembly
_atom_site_disorder_group
N N1 0.24495(13) 0.64127(10) 0.18673(8) 0.01464(19) Uani d 1 . .
C C2 0.16480(16) 0.61073(11) 0.29576(9) 0.0150(2) Uani d 1 . .
O O2 -0.00152(12) 0.63587(9) 0.33661(7) 0.01994(18) Uani d 1 . .
C C3 0.32150(16) 0.54461(11) 0.36118(9) 0.0139(2) Uani d 1 . .
O O3 0.28239(12) 0.63180(8) 0.46198(7) 0.01649(17) Uani d 1 . .
H H3 0.309(2) 0.7091(18) 0.4396(14) 0.025 Uiso d 1 . .
C C3A 0.49328(15) 0.54471(11) 0.27087(9) 0.0136(2) Uani d 1 . .
C C4 0.67770(16) 0.50366(11) 0.27635(10) 0.0158(2) Uani d 1 . .
H H4 0.7150 0.4641 0.3443 0.019 Uiso calc 1 . .
C C5 0.80840(16) 0.52184(12) 0.17922(10) 0.0173(2) Uani d 1 . .
H H5 0.9355 0.4961 0.1817 0.021 Uiso calc 1 . .
C C6 0.75361(16) 0.57706(12) 0.07952(10) 0.0176(2) Uani d 1 . .
H H6 0.8448 0.5870 0.0142 0.021 Uiso calc 1 . .
C C7 0.56727(16) 0.61859(11) 0.07256(9) 0.0159(2) Uani d 1 . .
H H7 0.5303 0.6554 0.0039 0.019 Uiso calc 1 . .
C C7A 0.43947(15) 0.60344(11) 0.17049(9) 0.0139(2) Uani d 1 . .
C C1 0.13877(16) 0.72563(12) 0.10687(10) 0.0165(2) Uani d 1 . .
H H1A 0.0121 0.7203 0.1260 0.020 Uiso calc 1 . .
H H1B 0.2013 0.6869 0.0263 0.020 Uiso calc 1 . .
C C11 0.12346(16) 0.87771(12) 0.11464(10) 0.0161(2) Uani d 1 . .
C C12 -0.00309(18) 0.96473(13) 0.20838(11) 0.0233(3) Uani d 1 . .
H H12 -0.0816 0.9292 0.2651 0.028 Uiso calc 1 . .
C C13 -0.0148(2) 1.10359(14) 0.21910(12) 0.0291(3) Uani d 1 . .
H H13 -0.1017 1.1627 0.2828 0.035 Uiso calc 1 . .
C C14 0.1004(2) 1.15553(13) 0.13666(12) 0.0261(3) Uani d 1 . .
H H14 0.0936 1.2499 0.1446 0.031 Uiso calc 1 . .
C C15 0.22536(18) 1.06996(13) 0.04287(12) 0.0241(3) Uani d 1 . .
H H15 0.3039 1.1057 -0.0137 0.029 Uiso calc 1 . .
C C16 0.23575(17) 0.93145(12) 0.03164(11) 0.0201(2) Uani d 1 . .
H H16 0.3203 0.8733 -0.0333 0.024 Uiso calc 1 . .
C C31 0.32254(16) 0.40140(11) 0.40685(9) 0.0156(2) Uani d 1 . .
H H31A 0.4190 0.3665 0.4519 0.019 Uiso calc 1 . .
H H31B 0.2001 0.4142 0.4609 0.019 Uiso calc 1 . .
C C32 0.35969(17) 0.29114(12) 0.31438(10) 0.0171(2) Uani d 1 . .
O O32 0.38952(15) 0.31315(9) 0.21135(8) 0.0268(2) Uani d 1 . .
N N321 0.35555(17) -0.12102(11) 0.40608(9) 0.0241(2) Uani d 1 . .
C C322 0.46952(19) -0.10040(13) 0.30937(11) 0.0248(3) Uani d 1 . .
H H322 0.5506 -0.1795 0.2595 0.030 Uiso calc 1 . .
C C323 0.47504(19) 0.03098(13) 0.27837(11) 0.0236(3) Uani d 1 . .
H H323 0.5555 0.0415 0.2076 0.028 Uiso calc 1 . .
C C324 0.36135(17) 0.14756(12) 0.35208(10) 0.0168(2) Uani d 1 . .
C C325 0.2467(2) 0.12723(13) 0.45451(11) 0.0269(3) Uani d 1 . .
H H325 0.1704 0.2034 0.5085 0.032 Uiso calc 1 . .
C C326 0.2468(2) -0.00871(14) 0.47597(12) 0.0315(3) Uani d 1 . .
H H326 0.1642 -0.0220 0.5446 0.038 Uiso calc 1 . .

loop_
_atom_site_aniso_label
_atom_site_aniso_U_11
_atom_site_aniso_U_22
_atom_site_aniso_U_33
_atom_site_aniso_U_12
_atom_site_aniso_U_13
_atom_site_aniso_U_23
N1 0.0170(4) 0.0131(4) 0.0139(4) -0.0056(3) -0.0038(3) 0.0028(3)
C2 0.0206(5) 0.0109(5) 0.0144(5) -0.0075(4) -0.0030(4) 0.0000(4)
O2 0.0187(4) 0.0220(4) 0.0196(4) -0.0093(3) -0.0020(3) 0.0003(3)
C3 0.0201(5) 0.0107(5) 0.0118(5) -0.0071(4) -0.0031(4) 0.0005(4)
O3 0.0266(4) 0.0120(4) 0.0115(4) -0.0089(3) -0.0025(3) 0.0000(3)
C3A 0.0193(5) 0.0090(5) 0.0128(5) -0.0061(4) -0.0030(4) 0.0005(4)
C4 0.0214(5) 0.0114(5) 0.0151(5) -0.0055(4) -0.0054(4) 0.0004(4)
C5 0.0175(5) 0.0131(5) 0.0206(6) -0.0050(4) -0.0037(4) -0.0013(4)
C6 0.0195(5) 0.0140(5) 0.0171(5) -0.0067(4) 0.0009(4) -0.0002(4)
C7 0.0213(5) 0.0124(5) 0.0129(5) -0.0059(4) -0.0025(4) 0.0014(4)
C7A 0.0177(5) 0.0099(5) 0.0144(5) -0.0054(4) -0.0038(4) 0.0004(4)
C1 0.0218(5) 0.0142(5) 0.0160(5) -0.0067(4) -0.0087(4) 0.0031(4)
C11 0.0186(5) 0.0135(5) 0.0176(5) -0.0051(4) -0.0083(4) 0.0036(4)
C12 0.0270(6) 0.0182(6) 0.0208(6) -0.0063(5) -0.0013(5) 0.0026(4)
C13 0.0391(8) 0.0170(6) 0.0239(6) -0.0037(5) -0.0029(5) -0.0010(5)
C14 0.0356(7) 0.0141(5) 0.0302(7) -0.0076(5) -0.0133(6) 0.0039(5)
C15 0.0263(6) 0.0178(6) 0.0290(6) -0.0093(5) -0.0073(5) 0.0085(5)
C16 0.0222(6) 0.0160(5) 0.0195(5) -0.0044(4) -0.0041(4) 0.0037(4)
C31 0.0233(5) 0.0112(5) 0.0129(5) -0.0081(4) -0.0028(4) 0.0019(4)
C32 0.0238(5) 0.0126(5) 0.0158(5) -0.0088(4) -0.0031(4) 0.0013(4)
O32 0.0507(6) 0.0194(4) 0.0147(4) -0.0193(4) -0.0058(4) 0.0028(3)
N321 0.0396(6) 0.0156(5) 0.0187(5) -0.0141(4) -0.0031(4) 0.0014(4)
C322 0.0338(7) 0.0142(5) 0.0236(6) -0.0100(5) 0.0010(5) -0.0026(4)
C323 0.0321(7) 0.0168(6) 0.0194(6) -0.0117(5) 0.0030(5) -0.0011(4)
C324 0.0246(6) 0.0127(5) 0.0149(5) -0.0092(4) -0.0045(4) 0.0012(4)
C325 0.0415(8) 0.0157(6) 0.0198(6) -0.0140(5) 0.0058(5) -0.0026(4)
C326 0.0525(9) 0.0199(6) 0.0194(6) -0.0204(6) 0.0080(6) -0.0007(5)

loop_
_atom_type_symbol
_atom_type_description
_atom_type_scat_dispersion_real
_atom_type_scat_dispersion_imag
_atom_type_scat_source
C C 0.0033 0.0016 'International Tables Vol C Tables 4.2.6.8 and 6.1.1.4'
H H 0.0000 0.0000 'International Tables Vol C Tables 4.2.6.8 and 6.1.1.4'
N N 0.0061 0.0033 'International Tables Vol C Tables 4.2.6.8 and 6.1.1.4'
O O 0.0106 0.0060 'International Tables Vol C Tables 4.2.6.8 and 6.1.1.4'

loop_
_geom_angle_atom_site_label_1
_geom_angle_atom_site_label_2
_geom_angle_atom_site_label_3
_geom_angle_site_symmetry_1
_geom_angle_site_symmetry_3
_geom_angle
_geom_angle_publ_flag
C2 N1 C7A . . 110.92(9) ?
C2 N1 C1 . . 123.95(9) ?
C7A N1 C1 . . 124.18(9) ?
O2 C2 N1 . . 126.14(11) ?
O2 C2 C3 . . 125.50(10) ?
N1 C2 C3 . . 108.29(9) ?
O3 C3 C3A . . 113.12(9) ?
O3 C3 C31 . . 105.36(8) ?
C3A C3 C31 . . 116.25(9) ?
O3 C3 C2 . . 108.52(9) ?
C3A C3 C2 . . 101.91(8) ?
C31 C3 C2 . . 111.62(9) ?
C3 O3 H3 . . 108.5(10) ?
C4 C3A C7A . . 120.39(10) ?
C4 C3A C3 . . 130.80(10) ?
C7A C3A C3 . . 108.75(9) ?
C3A C4 C5 . . 118.37(10) ?
C3A C4 H4 . . 120.8 ?
C5 C4 H4 . . 120.8 ?
C6 C5 C4 . . 120.52(11) ?
C6 C5 H5 . . 119.7 ?
C4 C5 H5 . . 119.7 ?
C5 C6 C7 . . 121.72(10) ?
C5 C6 H6 . . 119.1 ?
C7 C6 H6 . . 119.1 ?
C7A C7 C6 . . 116.88(10) ?
C7A C7 H7 . . 121.6 ?
C6 C7 H7 . . 121.6 ?
C7 C7A C3A . . 122.07(10) ?
C7 C7A N1 . . 127.80(10) ?
C3A C7A N1 . . 110.12(9) ?
N1 C1 C11 . . 111.15(9) ?
N1 C1 H1A . . 109.4 ?
C11 C1 H1A . . 109.4 ?
N1 C1 H1B . . 109.4 ?
C11 C1 H1B . . 109.4 ?
H1A C1 H1B . . 108.0 ?
C16 C11 C12 . . 119.30(11) ?
C16 C11 C1 . . 121.32(11) ?
C12 C11 C1 . . 119.37(10) ?
C13 C12 C11 . . 120.22(12) ?
C13 C12 H12 . . 119.9 ?
C11 C12 H12 . . 119.9 ?
C14 C13 C12 . . 120.00(12) ?
C14 C13 H13 . . 120.0 ?
C12 C13 H13 . . 120.0 ?
C15 C14 C13 . . 120.06(12) ?
C15 C14 H14 . . 120.0 ?
C13 C14 H14 . . 120.0 ?
C14 C15 C16 . . 119.90(12) ?
C14 C15 H15 . . 120.1 ?
C16 C15 H15 . . 120.1 ?
C11 C16 C15 . . 120.51(11) ?
C11 C16 H16 . . 119.7 ?
C15 C16 H16 . . 119.7 ?
C32 C31 C3 . . 114.81(9) ?
C32 C31 H31A . . 108.6 ?
C3 C31 H31A . . 108.6 ?
C32 C31 H31B . . 108.6 ?
C3 C31 H31B . . 108.6 ?
H31A C31 H31B . . 107.5 ?
O32 C32 C31 . . 122.73(10) ?
O32 C32 C324 . . 119.07(10) ?
C31 C32 C324 . . 118.19(9) ?
C326 N321 C322 . . 117.27(11) ?
N321 C322 C323 . . 123.01(11) ?
N321 C322 H322 . . 118.5 ?
C323 C322 H322 . . 118.5 ?
C322 C323 C324 . . 119.28(11) ?
C322 C323 H323 . . 120.4 ?
C324 C323 H323 . . 120.4 ?
C325 C324 C323 . . 118.37(11) ?
C325 C324 C32 . . 122.62(10) ?
C323 C324 C32 . . 118.92(10) ?
C324 C325 C326 . . 117.94(11) ?
C324 C325 H325 . . 121.0 ?
C326 C325 H325 . . 121.0 ?
N321 C326 C325 . . 124.05(12) ?
N321 C326 H326 . . 118.0 ?
C325 C326 H326 . . 118.0 ?

loop_
_geom_bond_atom_site_label_1
_geom_bond_atom_site_label_2
_geom_bond_site_symmetry_2
_geom_bond_distance
_geom_bond_publ_flag
N1 C2 . 1.3708(14) ?
N1 C7A . 1.4091(14) ?
N1 C1 . 1.4649(14) ?
C2 O2 . 1.2194(14) ?
C2 C3 . 1.5549(15) ?
C3 O3 . 1.4263(13) ?
C3 C3A . 1.5105(15) ?
C3 C31 . 1.5311(14) ?
O3 H3 . 0.896(17) ?
C3A C4 . 1.3818(16) ?
C3A C7A . 1.4011(15) ?
C4 C5 . 1.4022(16) ?
C4 H4 . 0.9500 ?
C5 C6 . 1.3869(16) ?
C5 H5 . 0.9500 ?
C6 C7 . 1.4010(16) ?
C6 H6 . 0.9500 ?
C7 C7A . 1.3848(15) ?
C7 H7 . 0.9500 ?
C1 C11 . 1.5145(15) ?
C1 H1A . 0.9900 ?
C1 H1B . 0.9900 ?
C11 C16 . 1.3877(16) ?
C11 C12 . 1.3943(17) ?
C12 C13 . 1.3927(18) ?
C12 H12 . 0.9500 ?
C13 C14 . 1.388(2) ?
C13 H13 . 0.9500 ?
C14 C15 . 1.3848(19) ?
C14 H14 . 0.9500 ?
C15 C16 . 1.3933(17) ?
C15 H15 . 0.9500 ?
C16 H16 . 0.9500 ?
C31 C32 . 1.5063(15) ?
C31 H31A . 0.9900 ?
C31 H31B . 0.9900 ?
C32 O32 . 1.2149(14) ?
C32 C324 . 1.5063(15) ?
N321 C326 . 1.3334(17) ?
N321 C322 . 1.3351(16) ?
C322 C323 . 1.3842(17) ?
C322 H322 . 0.9500 ?
C323 C324 . 1.3922(16) ?
C323 H323 . 0.9500 ?
C324 C325 . 1.3844(16) ?
C325 C326 . 1.3958(17) ?
C325 H325 . 0.9500 ?
C326 H326 . 0.9500 ?

loop_
_geom_hbond_atom_site_label_D
_geom_hbond_atom_site_label_H
_geom_hbond_atom_site_label_A
_geom_hbond_site_symmetry_A
_geom_hbond_distance_DH
_geom_hbond_distance_HA
_geom_hbond_distance_DA
_geom_hbond_angle_DHA
_geom_hbond_publ_flag
O3 H3 N321 1_565 0.897(17) 1.897(17) 2.7915(14) 174.9(15) no
C4 H4 O3 2_666 0.95 2.46 3.3842(14) 164 no
C7 H7 O32 2_665 0.95 2.51 3.3719(14) 150 no
C325 H325 O2 2_566 0.95 2.32 3.2578(15) 171 no
C322 H322 Cg1 1_545 0.95 2.68 3.5294(14) 149 no

loop_
_geom_torsion_atom_site_label_1
_geom_torsion_atom_site_label_2
_geom_torsion_atom_site_label_3
_geom_torsion_atom_site_label_4
_geom_torsion_site_symmetry_1
_geom_torsion_site_symmetry_2
_geom_torsion_site_symmetry_3
_geom_torsion_site_symmetry_4
_geom_torsion
_geom_torsion_publ_flag
C7A N1 C2 O2 . . . . 177.25(10) ?
C1 N1 C2 O2 . . . . 7.98(17) ?
C7A N1 C2 C3 . . . . -0.10(12) ?
C1 N1 C2 C3 . . . . -169.37(9) ?
O2 C2 C3 O3 . . . . -58.00(14) ?
N1 C2 C3 O3 . . . . 119.37(9) ?
O2 C2 C3 C3A . . . . -177.59(10) ?
N1 C2 C3 C3A . . . . -0.22(11) ?
O2 C2 C3 C31 . . . . 57.67(14) ?
N1 C2 C3 C31 . . . . -124.96(9) ?
O3 C3 C3A C4 . . . . 61.23(15) ?
C31 C3 C3A C4 . . . . -60.88(15) ?
C2 C3 C3A C4 . . . . 177.52(11) ?
O3 C3 C3A C7A . . . . -115.83(10) ?
C31 C3 C3A C7A . . . . 122.05(10) ?
C2 C3 C3A C7A . . . . 0.46(11) ?
C7A C3A C4 C5 . . . . -0.24(15) ?
C3 C3A C4 C5 . . . . -177.01(10) ?
C3A C4 C5 C6 . . . . -1.30(16) ?
C4 C5 C6 C7 . . . . 1.07(17) ?
C5 C6 C7 C7A . . . . 0.70(16) ?
C6 C7 C7A C3A . . . . -2.28(16) ?
C6 C7 C7A N1 . . . . 177.80(10) ?
C4 C3A C7A C7 . . . . 2.09(16) ?
C3 C3A C7A C7 . . . . 179.52(10) ?
C4 C3A C7A N1 . . . . -177.98(9) ?
C3 C3A C7A N1 . . . . -0.55(12) ?
C2 N1 C7A C7 . . . . -179.66(10) ?
C1 N1 C7A C7 . . . . -10.42(17) ?
C2 N1 C7A C3A . . . . 0.41(12) ?
C1 N1 C7A C3A . . . . 169.65(9) ?
C2 N1 C1 C11 . . . . 95.90(12) ?
C7A N1 C1 C11 . . . . -71.96(13) ?
N1 C1 C11 C16 . . . . 101.61(12) ?
N1 C1 C11 C12 . . . . -76.98(13) ?
C16 C11 C12 C13 . . . . -0.76(19) ?
C1 C11 C12 C13 . . . . 177.86(12) ?
C11 C12 C13 C14 . . . . -0.3(2) ?
C12 C13 C14 C15 . . . . 0.9(2) ?
C13 C14 C15 C16 . . . . -0.3(2) ?
C12 C11 C16 C15 . . . . 1.37(18) ?
C1 C11 C16 C15 . . . . -177.22(11) ?
C14 C15 C16 C11 . . . . -0.87(19) ?
O3 C3 C31 C32 . . . . 179.42(9) ?
C3A C3 C31 C32 . . . . -54.47(13) ?
C2 C3 C31 C32 . . . . 61.83(12) ?
C3 C31 C32 O32 . . . . 1.12(17) ?
C3 C31 C32 C324 . . . . -179.45(10) ?
C326 N321 C322 C323 . . . . -1.7(2) ?
N321 C322 C323 C324 . . . . 1.9(2) ?
C322 C323 C324 C325 . . . . 0.2(2) ?
C322 C323 C324 C32 . . . . -176.38(12) ?
O32 C32 C324 C325 . . . . -146.70(13) ?
C31 C32 C324 C325 . . . . 33.85(17) ?
O32 C32 C324 C323 . . . . 29.72(18) ?
C31 C32 C324 C323 . . . . -149.73(12) ?
C323 C324 C325 C326 . . . . -2.3(2) ?
C32 C324 C325 C326 . . . . 174.14(13) ?
C322 N321 C326 C325 . . . . -0.6(2) ?
C324 C325 C326 N321 . . . . 2.7(2) ?

_cod_database_fobs_code 2022151
